data_1101056
loop_
_publ_author_name
'Coles, Simon J.'
'Hursthouse, Michael B.'
'Whitby, Richard J.'
'Hunter, Rupert'

_journal_name_full 'private communication'
_chemical_formula_sum 'C13 H13 N O3'
_chemical_formula_weight 231.24
_space_group_IT_number 19
_symmetry_cell_setting orthorhombic
_symmetry_space_group_name_Hall 'P 2ac 2ab'
_symmetry_space_group_name_H-M 'P 21 21 21'
_cell_angle_alpha 90.00
_cell_angle_beta 90.00
_cell_angle_gamma 90.00
_cell_formula_units_Z 4
_cell_length_a 6.80780(10)
_cell_length_b 9.3184(2)
_cell_length_c 17.5481(3)
_cell_measurement_temperature 120(2)
_cell_volume 1113.21(3)
_diffrn_ambient_temperature 120(2)
_exptl_crystal_density_diffrn 1.380
_cod_depositor_comments
;
The following automatic conversions were performed:
'_symmetry_cell_setting' value 'Orthorhombic' changed to 'orthorhombic'
according to '/home/saulius/struct/CIF-dictionaries/cif_core.dic'
dictionary named 'cif_core.dic' version 2.4.1 from 2010-06-29.

Automatic conversion script
Id: cif_fix_enum 1527 2010-12-29 10:47:43Z saulius 
;
_cod_database_code 1101056

loop_
_symmetry_equiv_pos_as_xyz
'x, y, z'
'-x+1/2, -y, z+1/2'
'-x, y+1/2, -z+1/2'
'x+1/2, -y+1/2, -z'

loop_
_atom_site_label
_atom_site_type_symbol
_atom_site_fract_x
_atom_site_fract_y
_atom_site_fract_z
_atom_site_U_iso_or_equiv
_atom_site_adp_type
_atom_site_occupancy
_atom_site_symmetry_multiplicity
_atom_site_calc_flag
_atom_site_refinement_flags
_atom_site_disorder_assembly
_atom_site_disorder_group
C1 C 0.06418(19) 0.03986(13) 0.68464(7) 0.0278(3) Uani 1 1 d . . .
H1A H -0.0647 0.0023 0.7016 0.033 Uiso 1 1 calc R . .
H1B H 0.1685 -0.0086 0.7143 0.033 Uiso 1 1 calc R . .
C2 C 0.07434(17) 0.25104(12) 0.62510(6) 0.0210(2) Uani 1 1 d . . .
C3 C 0.07366(19) 0.39351(13) 0.60667(7) 0.0250(3) Uani 1 1 d . . .
H3 H 0.0697 0.4663 0.6446 0.030 Uiso 1 1 calc R . .
C4 C 0.07915(18) 0.42614(12) 0.52902(6) 0.0227(2) Uani 1 1 d . . .
H4 H 0.0803 0.5240 0.5139 0.027 Uiso 1 1 calc R . .
C5 C 0.08296(16) 0.32044(11) 0.47310(6) 0.0179(2) Uani 1 1 d . . .
C6 C 0.08643(17) 0.17450(11) 0.49414(6) 0.0193(2) Uani 1 1 d . . .
H6 H 0.0913 0.1002 0.4571 0.023 Uiso 1 1 calc R . .
C7 C 0.08251(17) 0.14499(12) 0.57029(6) 0.0206(2) Uani 1 1 d . . .
C8 C 0.08352(15) 0.36493(11) 0.39346(6) 0.0189(2) Uani 1 1 d . . .
H8 H 0.1051 0.4640 0.3838 0.023 Uiso 1 1 calc R . .
C9 C 0.05682(17) 0.28100(11) 0.33288(6) 0.0189(2) Uani 1 1 d . . .
H9 H 0.0316 0.1816 0.3400 0.023 Uiso 1 1 calc R . .
C10 C 0.06582(17) 0.33973(11) 0.25505(6) 0.0181(2) Uani 1 1 d . . .
C11 C 0.06070(19) 0.27891(13) 0.11941(6) 0.0246(2) Uani 1 1 d . . .
H11A H 0.1387 0.2051 0.0924 0.030 Uiso 1 1 calc R . .
H11B H 0.1310 0.3714 0.1143 0.030 Uiso 1 1 calc R . .
C12 C -0.1355(2) 0.29178(13) 0.08142(7) 0.0271(3) Uani 1 1 d . . .
H12 H -0.1365 0.3163 0.0289 0.032 Uiso 1 1 calc R . .
C13 C -0.3063(2) 0.27201(14) 0.11463(8) 0.0318(3) Uani 1 1 d . . .
H13A H -0.3120 0.2473 0.1671 0.038 Uiso 1 1 calc R . .
H13B H -0.4242 0.2824 0.0862 0.038 Uiso 1 1 calc R . .
N1 N 0.05078(15) 0.24133(10) 0.19943(5) 0.0207(2) Uani 1 1 d . . .
O1 O 0.07317(15) 0.19112(9) 0.69641(4) 0.0291(2) Uani 1 1 d . . .
O2 O 0.09093(14) 0.01307(9) 0.60473(5) 0.0295(2) Uani 1 1 d . . .
O3 O 0.09109(14) 0.46900(8) 0.24144(5) 0.0249(2) Uani 1 1 d . . .
H1N H 0.017(2) 0.1482(18) 0.2124(9) 0.035(4) Uiso 1 1 d . . .

loop_
_atom_site_aniso_label
_atom_site_aniso_U_11
_atom_site_aniso_U_22
_atom_site_aniso_U_33
_atom_site_aniso_U_23
_atom_site_aniso_U_13
_atom_site_aniso_U_12
C1 0.0308(6) 0.0316(6) 0.0211(5) 0.0058(5) 0.0013(5) 0.0045(6)
C2 0.0188(5) 0.0296(6) 0.0144(5) 0.0010(4) -0.0010(4) -0.0014(5)
C3 0.0295(6) 0.0260(5) 0.0194(5) -0.0046(4) -0.0004(5) -0.0030(5)
C4 0.0253(5) 0.0213(5) 0.0214(5) -0.0018(4) 0.0003(5) -0.0017(5)
C5 0.0148(5) 0.0212(5) 0.0177(5) -0.0015(4) -0.0003(4) -0.0004(4)
C6 0.0202(5) 0.0210(5) 0.0167(5) -0.0013(4) 0.0009(4) 0.0005(4)
C7 0.0174(5) 0.0225(5) 0.0219(5) 0.0024(4) 0.0003(4) 0.0010(5)
C8 0.0174(5) 0.0193(5) 0.0201(5) 0.0007(4) 0.0005(4) 0.0005(4)
C9 0.0202(5) 0.0192(5) 0.0174(5) 0.0012(4) -0.0002(4) 0.0000(5)
C10 0.0174(5) 0.0192(5) 0.0178(5) 0.0001(4) -0.0004(4) 0.0004(5)
C11 0.0329(6) 0.0258(5) 0.0152(5) -0.0010(4) 0.0032(5) -0.0026(5)
C12 0.0426(7) 0.0203(5) 0.0183(5) -0.0001(4) -0.0046(5) 0.0012(5)
C13 0.0361(7) 0.0297(6) 0.0296(6) -0.0005(5) -0.0088(5) 0.0042(6)
N1 0.0276(5) 0.0184(4) 0.0160(4) 0.0000(3) -0.0002(4) -0.0003(4)
O1 0.0372(5) 0.0340(5) 0.0162(4) 0.0036(3) -0.0008(4) -0.0025(4)
O2 0.0422(5) 0.0246(4) 0.0217(4) 0.0053(3) 0.0024(4) 0.0022(4)
O3 0.0370(5) 0.0173(4) 0.0206(4) 0.0008(3) 0.0014(3) -0.0011(4)
